data_7024814
loop_
_publ_author_name
'Lu, Zhe-Jun'
'Wang, Jin-Po'
'Zhu, Qin-Yu'
'Huo, Li-Bin'
'Qin, Yu-Rong'
'Dai, Jie'

_publ_section_title
;
 Cu(II) and Ni(II) dioxotetraamine complexes integrated with
 tetrathiafulvalene moiety; structures and solution chemistry.
;
_journal_issue 11
_journal_name_full 'Dalton transactions (Cambridge, England : 2003)'
_journal_page_first 2798
_journal_page_last 2803
_journal_paper_doi 10.1039/b921745b
_journal_volume 39
_journal_year 2010
_chemical_formula_moiety 'C15 H22 Cu N4 O3 S6, 0.5(H2 O)'
_chemical_formula_sum 'C15 H23 Cu N4 O3.5 S6'
_chemical_formula_weight 571.27
_chemical_name_systematic
;
?
;
_space_group_IT_number 15
_symmetry_cell_setting monoclinic
_symmetry_Int_Tables_number 15
_symmetry_space_group_name_Hall '-C 2yc'
_symmetry_space_group_name_H-M 'C 1 2/c 1'
_atom_sites_solution_hydrogens geom
_atom_sites_solution_primary direct
_atom_sites_solution_secondary difmap
_audit_creation_method SHELXL-97
_cell_angle_alpha 90.00
_cell_angle_beta 121.226(2)
_cell_angle_gamma 90.00
_cell_formula_units_Z 8
_cell_length_a 17.545(3)
_cell_length_b 19.829(3)
_cell_length_c 15.151(2)
_cell_measurement_reflns_used 8437
_cell_measurement_temperature 153(2)
_cell_measurement_theta_max 25.3
_cell_measurement_theta_min 3.1
_cell_volume 4507.4(12)
_computing_cell_refinement CrystalClear
_computing_data_collection CrystalClear
_computing_data_reduction CrystalStructure
_computing_structure_refinement 'SHELXL-97 (Sheldrick, 1997)'
_computing_structure_solution 'SHELXS-97 (Sheldrick, 1990)'
_diffrn_ambient_temperature 153(2)
_diffrn_detector_area_resol_mean 7.31
_diffrn_measured_fraction_theta_full 0.998
_diffrn_measured_fraction_theta_max 0.998
_diffrn_measurement_device_type 'Rigaku Mercury'
_diffrn_measurement_method \w
_diffrn_radiation_monochromator graphite
_diffrn_radiation_source 'fine-focus sealed tube'
_diffrn_radiation_type MoK\a
_diffrn_radiation_wavelength 0.71070
_diffrn_reflns_av_R_equivalents 0.0229
_diffrn_reflns_av_sigmaI/netI 0.0171
_diffrn_reflns_limit_h_max 21
_diffrn_reflns_limit_h_min -21
_diffrn_reflns_limit_k_max 23
_diffrn_reflns_limit_k_min -23
_diffrn_reflns_limit_l_max 16
_diffrn_reflns_limit_l_min -18
_diffrn_reflns_number 21588
_diffrn_reflns_theta_full 25.35
_diffrn_reflns_theta_max 25.35
_diffrn_reflns_theta_min 3.10
_exptl_absorpt_coefficient_mu 1.553
_exptl_absorpt_correction_T_max 0.537
_exptl_absorpt_correction_T_min 0.390
_exptl_absorpt_correction_type multi-scan
_exptl_absorpt_process_details 'Jacobson, R. (1998) Private communication'
_exptl_crystal_colour black
_exptl_crystal_density_diffrn 1.684
_exptl_crystal_density_method 'not measured'
_exptl_crystal_description block
_exptl_crystal_F_000 2352
_exptl_crystal_size_max 0.60
_exptl_crystal_size_mid 0.42
_exptl_crystal_size_min 0.40
_refine_diff_density_max 0.387
_refine_diff_density_min -0.343
_refine_diff_density_rms 0.068
_refine_ls_extinction_method none
_refine_ls_goodness_of_fit_ref 1.114
_refine_ls_hydrogen_treatment mixed
_refine_ls_matrix_type full
_refine_ls_number_parameters 279
_refine_ls_number_reflns 4119
_refine_ls_number_restraints 2
_refine_ls_restrained_S_all 1.114
_refine_ls_R_factor_all 0.0335
_refine_ls_R_factor_gt 0.0314
_refine_ls_shift/su_max 0.001
_refine_ls_shift/su_mean 0.000
_refine_ls_structure_factor_coef Fsqd
_refine_ls_weighting_details 'calc w=1/[\s^2^(Fo^2^)+(0.0361P)^2^+8.7413P] where P=(Fo^2^+2Fc^2^)/3'
_refine_ls_weighting_scheme calc
_refine_ls_wR_factor_gt 0.0761
_refine_ls_wR_factor_ref 0.0774
_reflns_number_gt 3933
_reflns_number_total 4119
_reflns_threshold_expression >2sigma(I)
_cod_data_source_file b921745b.txt
_cod_data_source_block 2
_cod_original_cell_volume 4507.5(11)
_cod_original_sg_symbol_H-M 'C 2/c'
_cod_original_formula_sum 'C15 H23 Cu N4 O3.50 S6'
_cod_database_code 7024814

loop_
_symmetry_equiv_pos_as_xyz
'x, y, z'
'-x, y, -z+1/2'
'x+1/2, y+1/2, z'
'-x+1/2, y+1/2, -z+1/2'
'-x, -y, -z'
'x, -y, z-1/2'
'-x+1/2, -y+1/2, -z'
'x+1/2, -y+1/2, z-1/2'

loop_
_atom_site_label
_atom_site_type_symbol
_atom_site_fract_x
_atom_site_fract_y
_atom_site_fract_z
_atom_site_U_iso_or_equiv
_atom_site_adp_type
_atom_site_occupancy
_atom_site_symmetry_multiplicity
_atom_site_calc_flag
_atom_site_refinement_flags
Cu1 Cu 0.646289(18) 0.077560(14) 0.46062(2) 0.01863(9) Uani 1 1 d .
S1 S 0.64091(5) 0.14169(3) 0.78341(5) 0.02667(15) Uani 1 1 d .
S2 S 0.75495(4) 0.24008(3) 0.76308(5) 0.02692(15) Uani 1 1 d .
S3 S 0.58450(5) 0.26163(3) 0.89432(5) 0.03058(16) Uani 1 1 d .
S4 S 0.69762(5) 0.35499(3) 0.86241(6) 0.03627(18) Uani 1 1 d .
S5 S 0.48738(4) 0.37130(4) 0.93253(5) 0.03289(16) Uani 1 1 d .
S6 S 0.62239(5) 0.47835(3) 0.90338(5) 0.03462(17) Uani 1 1 d .
O1 O 0.62348(11) 0.01589(8) 0.71094(12) 0.0215(3) Uani 1 1 d .
O2 O 0.84311(12) 0.20924(11) 0.67018(15) 0.0407(5) Uani 1 1 d .
O3 O 0.52216(12) 0.14813(9) 0.40086(14) 0.0286(4) Uani 1 1 d D
H3 H 0.5149(19) 0.1716(12) 0.3530(15) 0.028(8) Uiso 1 1 d D
O4 O 0.5000 0.23384(13) 0.2500 0.0290(6) Uani 1 2 d SD
H4 H 0.4560(16) 0.2592(15) 0.226(3) 0.065(12) Uiso 1 1 d D
N1 N 0.64066(12) 0.03004(9) 0.57257(14) 0.0173(4) Uani 1 1 d .
N2 N 0.57665(13) -0.00362(10) 0.37755(14) 0.0212(4) Uani 1 1 d .
H2A H 0.5166 0.0025 0.3507 0.025 Uiso 1 1 calc R
H2B H 0.5862 -0.0114 0.3242 0.025 Uiso 1 1 calc R
N3 N 0.74964(13) 0.13574(9) 0.54442(15) 0.0200(4) Uani 1 1 d .
N4 N 0.66560(13) 0.11078(11) 0.34455(16) 0.0262(4) Uani 1 1 d .
H4A H 0.6394 0.0823 0.2885 0.031 Uiso 1 1 calc R
H4B H 0.6438 0.1537 0.3236 0.031 Uiso 1 1 calc R
C1 C 0.67629(15) 0.12091(11) 0.69703(17) 0.0189(5) Uani 1 1 d .
C2 C 0.72809(15) 0.16666(12) 0.68661(17) 0.0198(5) Uani 1 1 d .
C3 C 0.67697(17) 0.22519(12) 0.80018(19) 0.0254(5) Uani 1 1 d .
C4 C 0.65411(17) 0.27308(12) 0.84416(19) 0.0267(5) Uani 1 1 d .
C5 C 0.56692(17) 0.34845(13) 0.90090(19) 0.0264(5) Uani 1 1 d .
C6 C 0.61851(17) 0.39109(13) 0.88571(19) 0.0274(5) Uani 1 1 d .
C7 C 0.5583(2) 0.39608(18) 1.0661(2) 0.0476(8) Uani 1 1 d .
H7A H 0.5943 0.3574 1.1065 0.071 Uiso 1 1 calc R
H7B H 0.5214 0.4115 1.0933 0.071 Uiso 1 1 calc R
H7C H 0.5977 0.4328 1.0708 0.071 Uiso 1 1 calc R
C8 C 0.6218(2) 0.50882(15) 0.7908(2) 0.0405(7) Uani 1 1 d .
H8A H 0.6795 0.4993 0.7979 0.061 Uiso 1 1 calc R
H8B H 0.6112 0.5576 0.7843 0.061 Uiso 1 1 calc R
H8C H 0.5744 0.4861 0.7292 0.061 Uiso 1 1 calc R
C9 C 0.64574(14) 0.05098(11) 0.65791(17) 0.0178(4) Uani 1 1 d .
C10 C 0.60780(15) -0.03966(11) 0.54577(17) 0.0198(5) Uani 1 1 d .
H10A H 0.5460 -0.0425 0.5312 0.024 Uiso 1 1 calc R
H10B H 0.6457 -0.0702 0.6040 0.024 Uiso 1 1 calc R
C11 C 0.61056(16) -0.06005(12) 0.45152(18) 0.0222(5) Uani 1 1 d .
H11A H 0.6725 -0.0709 0.4712 0.027 Uiso 1 1 calc R
H11B H 0.5733 -0.1006 0.4197 0.027 Uiso 1 1 calc R
C12 C 0.77749(15) 0.16911(12) 0.63009(18) 0.0232(5) Uani 1 1 d .
C13 C 0.80123(17) 0.15018(13) 0.4947(2) 0.0276(5) Uani 1 1 d .
H13A H 0.8647 0.1385 0.5423 0.033 Uiso 1 1 calc R
H13B H 0.7975 0.1988 0.4783 0.033 Uiso 1 1 calc R
C14 C 0.76393(17) 0.10916(13) 0.39673(19) 0.0279(5) Uani 1 1 d .
H14A H 0.7832 0.1285 0.3512 0.033 Uiso 1 1 calc R
H14B H 0.7856 0.0621 0.4133 0.033 Uiso 1 1 calc R
C15 C 0.5064(2) 0.19039(15) 0.4657(2) 0.0387(7) Uani 1 1 d .
H15A H 0.5134 0.1641 0.5242 0.058 Uiso 1 1 calc R
H15B H 0.4457 0.2085 0.4263 0.058 Uiso 1 1 calc R
H15C H 0.5493 0.2277 0.4913 0.058 Uiso 1 1 calc R

loop_
_atom_site_aniso_label
_atom_site_aniso_U_11
_atom_site_aniso_U_22
_atom_site_aniso_U_33
_atom_site_aniso_U_23
_atom_site_aniso_U_13
_atom_site_aniso_U_12
Cu1 0.02085(16) 0.02242(17) 0.01724(16) 0.00083(10) 0.01313(13) -0.00098(11)
S1 0.0437(4) 0.0211(3) 0.0312(3) -0.0067(2) 0.0307(3) -0.0084(3)
S2 0.0310(3) 0.0262(3) 0.0324(3) -0.0101(3) 0.0226(3) -0.0107(3)
S3 0.0444(4) 0.0252(3) 0.0386(4) -0.0078(3) 0.0331(3) -0.0081(3)
S4 0.0448(4) 0.0277(3) 0.0552(5) -0.0196(3) 0.0392(4) -0.0169(3)
S5 0.0307(3) 0.0399(4) 0.0343(4) 0.0016(3) 0.0212(3) 0.0053(3)
S6 0.0445(4) 0.0239(3) 0.0368(4) -0.0056(3) 0.0220(3) -0.0024(3)
O1 0.0316(9) 0.0205(8) 0.0212(8) 0.0001(6) 0.0199(7) -0.0027(7)
O2 0.0290(10) 0.0554(13) 0.0470(12) -0.0215(10) 0.0262(9) -0.0225(9)
O3 0.0314(10) 0.0276(9) 0.0327(10) 0.0067(8) 0.0208(9) 0.0071(8)
O4 0.0229(13) 0.0249(13) 0.0365(15) 0.000 0.0135(12) 0.000
N1 0.0183(9) 0.0197(10) 0.0177(9) -0.0001(7) 0.0119(8) -0.0009(7)
N2 0.0228(10) 0.0283(11) 0.0169(10) -0.0024(8) 0.0133(8) -0.0005(8)
N3 0.0205(9) 0.0233(10) 0.0239(10) 0.0002(8) 0.0169(9) -0.0018(8)
N4 0.0293(11) 0.0319(11) 0.0237(11) 0.0053(9) 0.0183(9) 0.0027(9)
C1 0.0204(11) 0.0227(12) 0.0164(11) -0.0015(9) 0.0115(9) 0.0008(9)
C2 0.0192(11) 0.0224(12) 0.0186(11) -0.0037(9) 0.0104(9) -0.0007(9)
C3 0.0337(13) 0.0227(12) 0.0285(13) -0.0056(10) 0.0222(11) -0.0090(10)
C4 0.0348(14) 0.0236(12) 0.0312(13) -0.0099(10) 0.0238(12) -0.0106(10)
C5 0.0292(13) 0.0279(13) 0.0251(13) -0.0051(10) 0.0163(11) -0.0015(10)
C6 0.0304(13) 0.0270(13) 0.0276(13) -0.0078(10) 0.0171(11) -0.0045(10)
C7 0.0511(19) 0.063(2) 0.0361(16) -0.0106(15) 0.0281(15) 0.0038(16)
C8 0.0418(16) 0.0344(15) 0.0356(16) 0.0009(12) 0.0134(13) -0.0117(13)
C9 0.0161(10) 0.0199(11) 0.0194(11) 0.0016(9) 0.0106(9) 0.0019(9)
C10 0.0237(11) 0.0200(11) 0.0203(11) -0.0005(9) 0.0146(10) -0.0003(9)
C11 0.0282(12) 0.0214(12) 0.0213(12) -0.0029(9) 0.0159(10) -0.0015(10)
C12 0.0191(11) 0.0281(13) 0.0266(13) -0.0004(10) 0.0148(10) -0.0015(10)
C13 0.0276(13) 0.0335(14) 0.0339(14) -0.0005(11) 0.0246(12) -0.0038(11)
C14 0.0325(13) 0.0326(14) 0.0305(13) 0.0038(11) 0.0248(12) 0.0035(11)
C15 0.0410(16) 0.0384(16) 0.0410(16) -0.0019(13) 0.0244(14) 0.0085(13)

loop_
_atom_type_symbol
_atom_type_description
_atom_type_scat_dispersion_real
_atom_type_scat_dispersion_imag
_atom_type_scat_source
C C 0.0033 0.0016 'International Tables Vol C Tables 4.2.6.8 and 6.1.1.4'
H H 0.0000 0.0000 'International Tables Vol C Tables 4.2.6.8 and 6.1.1.4'
Cu Cu 0.3201 1.2651 'International Tables Vol C Tables 4.2.6.8 and 6.1.1.4'
N N 0.0061 0.0033 'International Tables Vol C Tables 4.2.6.8 and 6.1.1.4'
O O 0.0106 0.0060 'International Tables Vol C Tables 4.2.6.8 and 6.1.1.4'
S S 0.1246 0.1234 'International Tables Vol C Tables 4.2.6.8 and 6.1.1.4'

loop_
_geom_angle_atom_site_label_1
_geom_angle_atom_site_label_2
_geom_angle_atom_site_label_3
_geom_angle
N3 Cu1 N1 99.49(8)
N3 Cu1 N2 158.56(8)
N1 Cu1 N2 82.65(8)
N3 Cu1 N4 81.88(8)
N1 Cu1 N4 168.96(8)
N2 Cu1 N4 92.12(8)
N3 Cu1 O3 105.16(7)
N1 Cu1 O3 99.54(7)
N2 Cu1 O3 95.43(7)
N4 Cu1 O3 90.60(7)
C3 S1 C1 95.12(11)
C3 S2 C2 94.84(11)
C4 S3 C5 94.57(12)
C6 S4 C4 94.85(12)
C5 S5 C7 101.09(13)
C6 S6 C8 101.90(13)
C15 O3 Cu1 124.04(16)
C15 O3 H3 106(2)
Cu1 O3 H3 112(2)
C9 N1 C10 112.62(18)
C9 N1 Cu1 132.91(16)
C10 N1 Cu1 113.31(13)
C11 N2 Cu1 104.85(14)
C11 N2 H2A 110.8
Cu1 N2 H2A 110.8
C11 N2 H2B 110.8
Cu1 N2 H2B 110.8
H2A N2 H2B 108.9
C12 N3 C13 113.38(19)
C12 N3 Cu1 133.32(16)
C13 N3 Cu1 112.96(15)
C14 N4 Cu1 101.47(14)
C14 N4 H4A 111.5
Cu1 N4 H4A 111.5
C14 N4 H4B 111.5
Cu1 N4 H4B 111.5
H4A N4 H4B 109.3
C2 C1 C9 134.6(2)
C2 C1 S1 116.55(17)
C9 C1 S1 108.63(15)
C1 C2 C12 135.3(2)
C1 C2 S2 116.37(17)
C12 C2 S2 108.11(16)
C4 C3 S1 124.60(19)
C4 C3 S2 121.76(19)
S1 C3 S2 113.45(14)
C3 C4 S4 121.22(19)
C3 C4 S3 125.46(19)
S4 C4 S3 113.26(13)
C6 C5 S5 125.9(2)
C6 C5 S3 116.91(19)
S5 C5 S3 117.11(14)
C5 C6 S6 125.0(2)
C5 C6 S4 116.9(2)
S6 C6 S4 117.61(14)
S5 C7 H7A 109.5
S5 C7 H7B 109.5
H7A C7 H7B 109.5
S5 C7 H7C 109.5
H7A C7 H7C 109.5
H7B C7 H7C 109.5
S6 C8 H8A 109.5
S6 C8 H8B 109.5
H8A C8 H8B 109.5
S6 C8 H8C 109.5
H8A C8 H8C 109.5
H8B C8 H8C 109.5
O1 C9 N1 124.3(2)
O1 C9 C1 115.03(19)
N1 C9 C1 120.67(19)
N1 C10 C11 108.21(18)
N1 C10 H10A 110.1
C11 C10 H10A 110.1
N1 C10 H10B 110.1
C11 C10 H10B 110.1
H10A C10 H10B 108.4
N2 C11 C10 108.54(18)
N2 C11 H11A 110.0
C10 C11 H11A 110.0
N2 C11 H11B 110.0
C10 C11 H11B 110.0
H11A C11 H11B 108.4
O2 C12 N3 125.0(2)
O2 C12 C2 113.4(2)
N3 C12 C2 121.4(2)
N3 C13 C14 109.2(2)
N3 C13 H13A 109.8
C14 C13 H13A 109.8
N3 C13 H13B 109.8
C14 C13 H13B 109.8
H13A C13 H13B 108.3
N4 C14 C13 107.71(19)
N4 C14 H14A 110.2
C13 C14 H14A 110.2
N4 C14 H14B 110.2
C13 C14 H14B 110.2
H14A C14 H14B 108.5
O3 C15 H15A 109.5
O3 C15 H15B 109.5
H15A C15 H15B 109.5
O3 C15 H15C 109.5
H15A C15 H15C 109.5
H15B C15 H15C 109.5

loop_
_geom_bond_atom_site_label_1
_geom_bond_atom_site_label_2
_geom_bond_distance
Cu1 N3 1.9606(19)
Cu1 N1 1.9870(18)
Cu1 N2 2.0183(19)
Cu1 N4 2.0637(19)
Cu1 O3 2.3402(17)
S1 C3 1.743(2)
S1 C1 1.764(2)
S2 C3 1.753(2)
S2 C2 1.766(2)
S3 C4 1.756(2)
S3 C5 1.761(3)
S4 C6 1.753(3)
S4 C4 1.754(2)
S5 C5 1.754(3)
S5 C7 1.809(3)
S6 C6 1.747(3)
S6 C8 1.804(3)
O1 C9 1.268(3)
O2 C12 1.266(3)
O3 C15 1.423(3)
O3 H3 0.814(10)
O4 H4 0.831(10)
N1 C9 1.316(3)
N1 C10 1.471(3)
N2 C11 1.473(3)
N2 H2A 0.9200
N2 H2B 0.9200
N3 C12 1.305(3)
N3 C13 1.475(3)
N4 C14 1.479(3)
N4 H4A 0.9200
N4 H4B 0.9200
C1 C2 1.350(3)
C1 C9 1.494(3)
C2 C12 1.502(3)
C3 C4 1.336(3)
C5 C6 1.343(4)
C7 H7A 0.9800
C7 H7B 0.9800
C7 H7C 0.9800
C8 H8A 0.9800
C8 H8B 0.9800
C8 H8C 0.9800
C10 C11 1.509(3)
C10 H10A 0.9900
C10 H10B 0.9900
C11 H11A 0.9900
C11 H11B 0.9900
C13 C14 1.512(4)
C13 H13A 0.9900
C13 H13B 0.9900
C14 H14A 0.9900
C14 H14B 0.9900
C15 H15A 0.9800
C15 H15B 0.9800
C15 H15C 0.9800

loop_
_geom_hbond_atom_site_label_D
_geom_hbond_atom_site_label_H
_geom_hbond_atom_site_label_A
_geom_hbond_distance_DH
_geom_hbond_distance_HA
_geom_hbond_distance_DA
_geom_hbond_angle_DHA
_geom_hbond_site_symmetry_A
C14 H14B S6 0.99 2.90 3.690(3) 137.0 4_646
C11 H11A S4 0.99 2.78 3.504(3) 130.0 4_646
C10 H10B S4 0.99 2.93 3.610(2) 127.0 4_646
C8 H8C S6 0.98 2.97 3.783(3) 141.6 2_656
C7 H7C S6 0.98 2.93 3.588(3) 125.5 .
N2 H2A O1 0.92 2.16 3.050(3) 162.7 5_656
N2 H2B O1 0.92 2.13 3.043(2) 170.5 6
N2 H2B S1 0.92 2.93 3.531(2) 124.2 6
N4 H4A O1 0.92 2.22 3.066(3) 153.4 6
O3 H3 O4 0.814(10) 1.898(11) 2.710(2) 174(3) .
O4 H4 O2 0.831(10) 1.814(15) 2.620(2) 163(4) 8_455

loop_
_geom_torsion_atom_site_label_1
_geom_torsion_atom_site_label_2
_geom_torsion_atom_site_label_3
_geom_torsion_atom_site_label_4
_geom_torsion
N3 Cu1 O3 C15 -51.8(2)
N1 Cu1 O3 C15 50.8(2)
N2 Cu1 O3 C15 134.3(2)
N4 Cu1 O3 C15 -133.6(2)
N3 Cu1 N1 C9 45.9(2)
N2 Cu1 N1 C9 -155.7(2)
N4 Cu1 N1 C9 142.1(4)
O3 Cu1 N1 C9 -61.4(2)
N3 Cu1 N1 C10 -147.60(15)
N2 Cu1 N1 C10 10.83(15)
N4 Cu1 N1 C10 -51.4(5)
O3 Cu1 N1 C10 105.13(15)
N3 Cu1 N2 C11 63.6(3)
N1 Cu1 N2 C11 -33.70(14)
N4 Cu1 N2 C11 136.54(14)
O3 Cu1 N2 C11 -132.66(14)
N1 Cu1 N3 C12 -38.3(2)
N2 Cu1 N3 C12 -132.4(2)
N4 Cu1 N3 C12 152.7(2)
O3 Cu1 N3 C12 64.3(2)
N1 Cu1 N3 C13 149.05(16)
N2 Cu1 N3 C13 55.0(3)
N4 Cu1 N3 C13 -19.87(16)
O3 Cu1 N3 C13 -108.28(16)
N3 Cu1 N4 C14 40.65(15)
N1 Cu1 N4 C14 -57.3(5)
N2 Cu1 N4 C14 -118.67(15)
O3 Cu1 N4 C14 145.87(15)
C3 S1 C1 C2 10.3(2)
C3 S1 C1 C9 -174.31(16)
C9 C1 C2 C12 1.2(5)
S1 C1 C2 C12 175.0(2)
C9 C1 C2 S2 -172.5(2)
S1 C1 C2 S2 1.3(3)
C3 S2 C2 C1 -12.1(2)
C3 S2 C2 C12 172.52(17)
C1 S1 C3 C4 166.7(2)
C1 S1 C3 S2 -18.27(16)
C2 S2 C3 C4 -166.0(2)
C2 S2 C3 S1 18.79(16)
S1 C3 C4 S4 177.32(15)
S2 C3 C4 S4 2.7(3)
S1 C3 C4 S3 0.5(4)
S2 C3 C4 S3 -174.12(15)
C6 S4 C4 C3 164.5(2)
C6 S4 C4 S3 -18.34(17)
C5 S3 C4 C3 -164.9(3)
C5 S3 C4 S4 18.05(17)
C7 S5 C5 C6 -73.5(3)
C7 S5 C5 S3 103.37(18)
C4 S3 C5 C6 -10.7(2)
C4 S3 C5 S5 172.19(15)
S5 C5 C6 S6 4.8(4)
S3 C5 C6 S6 -172.07(15)
S5 C5 C6 S4 176.27(15)
S3 C5 C6 S4 -0.6(3)
C8 S6 C6 C5 -136.4(2)
C8 S6 C6 S4 52.14(18)
C4 S4 C6 C5 11.5(2)
C4 S4 C6 S6 -176.33(16)
C10 N1 C9 O1 -1.2(3)
Cu1 N1 C9 O1 165.40(16)
C10 N1 C9 C1 -178.99(19)
Cu1 N1 C9 C1 -12.4(3)
C2 C1 C9 O1 156.8(3)
S1 C1 C9 O1 -17.3(2)
C2 C1 C9 N1 -25.2(4)
S1 C1 C9 N1 160.66(17)
C9 N1 C10 C11 -176.19(19)
Cu1 N1 C10 C11 14.5(2)
Cu1 N2 C11 C10 50.8(2)
N1 C10 C11 N2 -43.2(2)
C13 N3 C12 O2 -1.4(4)
Cu1 N3 C12 O2 -173.99(19)
C13 N3 C12 C2 173.8(2)
Cu1 N3 C12 C2 1.2(4)
C1 C2 C12 O2 -154.8(3)
S2 C2 C12 O2 19.3(3)
C1 C2 C12 N3 29.5(4)
S2 C2 C12 N3 -156.4(2)
C12 N3 C13 C14 179.9(2)
Cu1 N3 C13 C14 -5.9(3)
Cu1 N4 C14 C13 -54.1(2)
N3 C13 C14 N4 41.1(3)
